data_7001585
loop_
_publ_author_name
'Mayilmurugan, Ramasamy'
'Stoeckli-Evans, Helen'
'Suresh, Eringathodi'
'Palaniandavar, Mallayan'

_publ_section_title
;
 Chemoselective and biomimetic hydroxylation of hydrocarbons by
 non-heme \m-oxo-bridged diiron(iii) catalysts using m-CPBA as oxidant
;
_journal_issue 26
_journal_name_full 'Dalton Transactions'
_journal_page_first 5101
_journal_page_last 5114
_journal_paper_doi 10.1039/b820771b
_journal_year 2009
_chemical_formula_moiety 'C72 H92 Fe2 N4 O5, 2(H2 O)'
_chemical_formula_sum 'C72 H96 Fe2 N4 O7'
_chemical_formula_weight 1241.23
_chemical_name_systematic
;
?
;
_space_group_IT_number 2
_symmetry_cell_setting triclinic
_symmetry_space_group_name_Hall '-P 1'
_symmetry_space_group_name_H-M 'P -1'
_atom_sites_solution_hydrogens geom
_atom_sites_solution_primary direct
_atom_sites_solution_secondary difmap
_audit_creation_method SHELXL-97
_cell_angle_alpha 101.532(7)
_cell_angle_beta 102.963(7)
_cell_angle_gamma 100.443(7)
_cell_formula_units_Z 2
_cell_length_a 14.1982(12)
_cell_length_b 15.1411(13)
_cell_length_c 17.9586(16)
_cell_measurement_reflns_used 13456
_cell_measurement_temperature 173(2)
_cell_measurement_theta_max 25.48
_cell_measurement_theta_min 1.20
_cell_volume 3581.5(6)
_computing_cell_refinement 'X-Area V1.23'
_computing_data_collection 'X-Area V1.23 (STOE, 2004)'
_computing_data_reduction 'X-RED32 V1.05 (STOE, 2004)'
_computing_molecular_graphics 'PLATON (Spek, 2003)'
_computing_publication_material SHELXL-97
_computing_structure_refinement 'SHELXL-97 (Sheldrick, 1997)'
_computing_structure_solution 'SHELXS-97 (Sheldrick, 1997)'
_diffrn_ambient_temperature 173(2)
_diffrn_measured_fraction_theta_full 0.987
_diffrn_measured_fraction_theta_max 0.987
_diffrn_measurement_device_type 'STOE IPDS-2'
_diffrn_measurement_method 'rotation method'
_diffrn_radiation_monochromator graphite
_diffrn_radiation_source 'fine-focus sealed tube'
_diffrn_radiation_type MoK\a
_diffrn_radiation_wavelength 0.71073
_diffrn_reflns_av_R_equivalents 0.1036
_diffrn_reflns_av_sigmaI/netI 0.1477
_diffrn_reflns_limit_h_max 16
_diffrn_reflns_limit_h_min -16
_diffrn_reflns_limit_k_max 16
_diffrn_reflns_limit_k_min -18
_diffrn_reflns_limit_l_max 21
_diffrn_reflns_limit_l_min -20
_diffrn_reflns_number 34448
_diffrn_reflns_theta_full 25.21
_diffrn_reflns_theta_max 25.21
_diffrn_reflns_theta_min 1.20
_diffrn_standards_decay_% 0
_diffrn_standards_interval_time 0
_diffrn_standards_number 0
_exptl_absorpt_coefficient_mu 0.456
_exptl_absorpt_correction_T_max 0.909
_exptl_absorpt_correction_T_min 0.682
_exptl_absorpt_correction_type empirical
_exptl_absorpt_process_details 'DELrefABS routine in PLATON (Spek, 2003)'
_exptl_crystal_colour dark_red
_exptl_crystal_density_diffrn 1.151
_exptl_crystal_density_meas ?
_exptl_crystal_density_method 'not measured'
_exptl_crystal_description block
_exptl_crystal_F_000 1328
_exptl_crystal_size_max 0.20
_exptl_crystal_size_mid 0.12
_exptl_crystal_size_min 0.07
_refine_diff_density_max 0.894
_refine_diff_density_min -0.430
_refine_diff_density_rms 0.079
_refine_ls_extinction_method none
_refine_ls_goodness_of_fit_ref 0.826
_refine_ls_hydrogen_treatment constr
_refine_ls_matrix_type full
_refine_ls_number_parameters 808
_refine_ls_number_reflns 12744
_refine_ls_number_restraints 0
_refine_ls_restrained_S_all 0.826
_refine_ls_R_factor_all 0.1370
_refine_ls_R_factor_gt 0.0645
_refine_ls_shift/su_max 0.001
_refine_ls_shift/su_mean 0.001
_refine_ls_structure_factor_coef Fsqd
_refine_ls_weighting_details 'calc w=1/[\s^2^(Fo^2^)+(0.1000P)^2^] where P=(Fo^2^+2Fc^2^)/3'
_refine_ls_weighting_scheme calc
_refine_ls_wR_factor_gt 0.1442
_refine_ls_wR_factor_ref 0.1766
_reflns_number_gt 6957
_reflns_number_total 12744
_reflns_threshold_expression I>2sigma(I)
_cod_data_source_file b820771b.txt
_cod_data_source_block 4
_cod_depositor_comments
;
The following automatic conversions were performed:

'_exptl_crystal_density_meas' value 'none' was changed to '?' - the
value is perceived as not measured.

Automatic conversion script
Id: cif_fix_values 3008 2015-01-20 13:52:24Z robertas 
;
_cod_original_cell_volume 3581.5(5)
_cod_database_code 7001585

loop_
_symmetry_equiv_pos_as_xyz
'x, y, z'
'-x, -y, -z'

loop_
_atom_site_label
_atom_site_type_symbol
_atom_site_fract_x
_atom_site_fract_y
_atom_site_fract_z
_atom_site_U_iso_or_equiv
_atom_site_adp_type
_atom_site_occupancy
_atom_site_symmetry_multiplicity
_atom_site_calc_flag
_atom_site_refinement_flags
_atom_site_disorder_assembly
_atom_site_disorder_group
Fe1 Fe 0.53091(5) -0.03948(5) 0.33677(4) 0.02174(18) Uani 1 1 d . . .
Fe2 Fe 0.47273(5) 0.01704(5) 0.15240(4) 0.02134(18) Uani 1 1 d . . .
O1 O 0.5044(3) -0.0094(2) 0.2448(2) 0.0300(8) Uani 1 1 d . . .
O2 O 0.5470(2) -0.1653(2) 0.3172(2) 0.0280(8) Uani 1 1 d . . .
O3 O 0.6689(2) 0.0147(2) 0.3865(2) 0.0290(8) Uani 1 1 d . . .
O4 O 0.5352(2) 0.1453(2) 0.1695(2) 0.0289(8) Uani 1 1 d . . .
O5 O 0.3397(2) 0.0359(2) 0.1330(2) 0.0284(8) Uani 1 1 d . . .
N1 N 0.3844(3) -0.0995(3) 0.3369(2) 0.0247(9) Uani 1 1 d . . .
N2 N 0.5015(3) 0.0573(3) 0.4256(2) 0.0250(9) Uani 1 1 d . . .
N3 N 0.5731(3) -0.0128(3) 0.0861(2) 0.0225(9) Uani 1 1 d . . .
N4 N 0.4035(3) -0.1193(3) 0.0811(2) 0.0245(9) Uani 1 1 d . . .
C1 C 0.4840(4) -0.2375(3) 0.2655(3) 0.0251(11) Uani 1 1 d . . .
C2 C 0.3791(4) -0.2481(3) 0.2521(3) 0.0260(11) Uani 1 1 d . . .
C3 C 0.3126(4) -0.3286(3) 0.1986(3) 0.0295(12) Uani 1 1 d . . .
H3A H 0.2431 -0.3350 0.1914 0.035 Uiso 1 1 calc R . .
C4 C 0.3450(4) -0.3977(3) 0.1568(3) 0.0275(11) Uani 1 1 d . . .
C5 C 0.4497(4) -0.3851(3) 0.1719(3) 0.0284(11) Uani 1 1 d . . .
H5A H 0.4737 -0.4329 0.1446 0.034 Uiso 1 1 calc R . .
C6 C 0.5193(4) -0.3093(3) 0.2230(3) 0.0265(11) Uani 1 1 d . . .
C7 C 0.2749(4) -0.4864(3) 0.1000(3) 0.0363(13) Uani 1 1 d . . .
C8 C 0.1664(4) -0.4777(4) 0.0813(4) 0.0499(17) Uani 1 1 d . . .
H8A H 0.1457 -0.4667 0.1302 0.075 Uiso 1 1 calc R . .
H8B H 0.1235 -0.5352 0.0447 0.075 Uiso 1 1 calc R . .
H8C H 0.1608 -0.4257 0.0571 0.075 Uiso 1 1 calc R . .
C9 C 0.2804(5) -0.5681(4) 0.1384(4) 0.0577(19) Uani 1 1 d . . .
H9A H 0.3489 -0.5756 0.1505 0.086 Uiso 1 1 calc R . .
H9B H 0.2361 -0.6250 0.1020 0.086 Uiso 1 1 calc R . .
H9C H 0.2599 -0.5556 0.1873 0.086 Uiso 1 1 calc R . .
C10 C 0.3027(5) -0.5088(4) 0.0222(4) 0.0516(17) Uani 1 1 d . . .
H10A H 0.3719 -0.5143 0.0328 0.077 Uiso 1 1 calc R . .
H10B H 0.2952 -0.4590 -0.0045 0.077 Uiso 1 1 calc R . .
H10C H 0.2589 -0.5675 -0.0116 0.077 Uiso 1 1 calc R . .
C11 C 0.6318(4) -0.2986(4) 0.2336(3) 0.0302(12) Uani 1 1 d . . .
C12 C 0.6542(4) -0.3807(4) 0.1804(4) 0.0436(15) Uani 1 1 d . . .
H12A H 0.6300 -0.4381 0.1948 0.065 Uiso 1 1 calc R . .
H12B H 0.7262 -0.3704 0.1875 0.065 Uiso 1 1 calc R . .
H12C H 0.6208 -0.3860 0.1251 0.065 Uiso 1 1 calc R . .
C13 C 0.6749(4) -0.2103(4) 0.2113(4) 0.0412(14) Uani 1 1 d . . .
H13A H 0.6416 -0.2142 0.1563 0.062 Uiso 1 1 calc R . .
H13B H 0.7463 -0.2038 0.2177 0.062 Uiso 1 1 calc R . .
H13C H 0.6641 -0.1562 0.2458 0.062 Uiso 1 1 calc R . .
C14 C 0.6845(4) -0.2942(4) 0.3194(3) 0.0413(14) Uani 1 1 d . . .
H14A H 0.6608 -0.3532 0.3316 0.062 Uiso 1 1 calc R . .
H14B H 0.6699 -0.2437 0.3551 0.062 Uiso 1 1 calc R . .
H14C H 0.7565 -0.2830 0.3263 0.062 Uiso 1 1 calc R . .
C15 C 0.3369(4) -0.1811(3) 0.2926(3) 0.0275(11) Uani 1 1 d . . .
H15 H 0.2673 -0.1979 0.2865 0.033 Uiso 1 1 calc R . .
C16 C 0.3365(4) -0.0386(3) 0.3769(3) 0.0238(11) Uani 1 1 d . . .
C17 C 0.2356(4) -0.0559(4) 0.3708(3) 0.0304(12) Uani 1 1 d . . .
H17A H 0.1924 -0.1116 0.3364 0.037 Uiso 1 1 calc R . .
C18 C 0.1973(4) 0.0075(4) 0.4145(3) 0.0363(13) Uani 1 1 d . . .
H18A H 0.1281 -0.0047 0.4106 0.044 Uiso 1 1 calc R . .
C19 C 0.2604(4) 0.0890(4) 0.4643(3) 0.0382(13) Uani 1 1 d . . .
H19A H 0.2339 0.1322 0.4943 0.046 Uiso 1 1 calc R . .
C20 C 0.3600(4) 0.1082(4) 0.4707(3) 0.0337(13) Uani 1 1 d . . .
H20A H 0.4021 0.1643 0.5051 0.040 Uiso 1 1 calc R . .
C21 C 0.4000(4) 0.0452(3) 0.4267(3) 0.0261(11) Uani 1 1 d . . .
C22 C 0.5691(4) 0.1275(3) 0.4754(3) 0.0258(11) Uani 1 1 d . . .
H22 H 0.5471 0.1665 0.5129 0.031 Uiso 1 1 calc R . .
C23 C 0.6724(4) 0.1517(3) 0.4793(3) 0.0265(11) Uani 1 1 d . . .
C24 C 0.7290(4) 0.2370(4) 0.5320(3) 0.0307(12) Uani 1 1 d . . .
H24A H 0.6981 0.2728 0.5646 0.037 Uiso 1 1 calc R . .
C25 C 0.8278(4) 0.2692(4) 0.5371(3) 0.0343(13) Uani 1 1 d . . .
C26 C 0.8694(4) 0.2149(4) 0.4870(3) 0.0333(12) Uani 1 1 d . . .
H26A H 0.9370 0.2380 0.4890 0.040 Uiso 1 1 calc R . .
C27 C 0.8201(4) 0.1309(4) 0.4351(3) 0.0289(11) Uani 1 1 d . . .
C28 C 0.7187(4) 0.0961(3) 0.4319(3) 0.0228(11) Uani 1 1 d . . .
C29 C 0.8893(4) 0.3647(4) 0.5914(4) 0.0438(15) Uani 1 1 d . . .
C30 C 0.8558(7) 0.3860(6) 0.6655(5) 0.096(3) Uani 1 1 d . . .
H30A H 0.7890 0.3975 0.6525 0.145 Uiso 1 1 calc R . .
H30B H 0.9022 0.4412 0.7029 0.145 Uiso 1 1 calc R . .
H30C H 0.8544 0.3332 0.6894 0.145 Uiso 1 1 calc R . .
C31 C 0.8749(10) 0.4364(5) 0.5459(6) 0.126(5) Uani 1 1 d . . .
H31A H 0.9054 0.4262 0.5020 0.189 Uiso 1 1 calc R . .
H31B H 0.9064 0.4983 0.5808 0.189 Uiso 1 1 calc R . .
H31C H 0.8036 0.4313 0.5251 0.189 Uiso 1 1 calc R . .
C32 C 0.9992(6) 0.3677(6) 0.6177(6) 0.103(4) Uani 1 1 d . . .
H32A H 1.0264 0.3619 0.5718 0.154 Uiso 1 1 calc R . .
H32B H 1.0083 0.3163 0.6420 0.154 Uiso 1 1 calc R . .
H32C H 1.0340 0.4267 0.6561 0.154 Uiso 1 1 calc R . .
C33 C 0.8696(4) 0.0767(4) 0.3790(3) 0.0351(13) Uani 1 1 d . . .
C34 C 0.8707(4) -0.0194(4) 0.3938(3) 0.0398(14) Uani 1 1 d . . .
H34A H 0.9097 -0.0124 0.4481 0.060 Uiso 1 1 calc R . .
H34B H 0.9008 -0.0534 0.3568 0.060 Uiso 1 1 calc R . .
H34C H 0.8024 -0.0539 0.3862 0.060 Uiso 1 1 calc R . .
C35 C 0.8133(5) 0.0685(5) 0.2929(3) 0.0479(16) Uani 1 1 d . . .
H35A H 0.7431 0.0383 0.2835 0.072 Uiso 1 1 calc R . .
H35B H 0.8423 0.0314 0.2569 0.072 Uiso 1 1 calc R . .
H35C H 0.8187 0.1305 0.2834 0.072 Uiso 1 1 calc R . .
C36 C 0.9777(4) 0.1271(5) 0.3903(4) 0.0494(16) Uani 1 1 d . . .
H36A H 1.0164 0.1337 0.4445 0.074 Uiso 1 1 calc R . .
H36B H 0.9796 0.1887 0.3805 0.074 Uiso 1 1 calc R . .
H36C H 1.0063 0.0912 0.3532 0.074 Uiso 1 1 calc R . .
C37 C 0.6243(4) 0.1881(3) 0.1701(3) 0.0248(11) Uani 1 1 d . . .
C38 C 0.6683(4) 0.2811(3) 0.2182(3) 0.0263(11) Uani 1 1 d . . .
C39 C 0.7593(4) 0.3237(3) 0.2115(3) 0.0296(12) Uani 1 1 d . . .
H39A H 0.7884 0.3854 0.2427 0.036 Uiso 1 1 calc R . .
C40 C 0.8129(4) 0.2835(3) 0.1622(3) 0.0286(11) Uani 1 1 d . . .
C41 C 0.7721(4) 0.1938(3) 0.1193(3) 0.0283(11) Uani 1 1 d . . .
H41A H 0.8066 0.1640 0.0862 0.034 Uiso 1 1 calc R . .
C42 C 0.6793(3) 0.1444(3) 0.1234(3) 0.0239(11) Uani 1 1 d . . .
C43 C 0.6180(4) 0.3265(3) 0.2771(3) 0.0316(12) Uani 1 1 d . . .
C44 C 0.5163(4) 0.3388(4) 0.2348(3) 0.0396(14) Uani 1 1 d . . .
H44A H 0.5253 0.3795 0.1996 0.059 Uiso 1 1 calc R . .
H44B H 0.4849 0.3665 0.2740 0.059 Uiso 1 1 calc R . .
H44C H 0.4738 0.2782 0.2039 0.059 Uiso 1 1 calc R . .
C45 C 0.6059(5) 0.2674(4) 0.3363(3) 0.0428(14) Uani 1 1 d . . .
H45A H 0.5669 0.2046 0.3077 0.064 Uiso 1 1 calc R . .
H45B H 0.5714 0.2956 0.3729 0.064 Uiso 1 1 calc R . .
H45C H 0.6716 0.2644 0.3661 0.064 Uiso 1 1 calc R . .
C46 C 0.6800(5) 0.4228(4) 0.3262(4) 0.0427(15) Uani 1 1 d . . .
H46A H 0.6885 0.4639 0.2911 0.064 Uiso 1 1 calc R . .
H46B H 0.7453 0.4176 0.3548 0.064 Uiso 1 1 calc R . .
H46C H 0.6457 0.4486 0.3640 0.064 Uiso 1 1 calc R . .
C47 C 0.9162(4) 0.3387(4) 0.1635(3) 0.0361(13) Uani 1 1 d . . .
C48 C 0.9864(4) 0.3535(4) 0.2456(4) 0.0500(17) Uani 1 1 d . . .
H48A H 0.9610 0.3891 0.2853 0.075 Uiso 1 1 calc R . .
H48B H 1.0528 0.3876 0.2475 0.075 Uiso 1 1 calc R . .
H48C H 0.9901 0.2932 0.2566 0.075 Uiso 1 1 calc R . .
C49 C 0.9091(5) 0.4330(4) 0.1472(5) 0.0578(19) Uani 1 1 d . . .
H49A H 0.8655 0.4237 0.0941 0.087 Uiso 1 1 calc R . .
H49B H 0.9755 0.4686 0.1506 0.087 Uiso 1 1 calc R . .
H49C H 0.8818 0.4670 0.1863 0.087 Uiso 1 1 calc R . .
C50 C 0.9589(5) 0.2867(5) 0.1029(4) 0.0557(19) Uani 1 1 d . . .
H50A H 0.9158 0.2784 0.0498 0.084 Uiso 1 1 calc R . .
H50B H 0.9629 0.2259 0.1126 0.084 Uiso 1 1 calc R . .
H50C H 1.0256 0.3224 0.1070 0.084 Uiso 1 1 calc R . .
C51 C 0.6483(3) 0.0478(3) 0.0822(3) 0.0224(10) Uani 1 1 d . . .
H51 H 0.6868 0.0260 0.0487 0.027 Uiso 1 1 calc R . .
C52 C 0.5566(4) -0.1086(3) 0.0472(3) 0.0247(11) Uani 1 1 d . . .
C53 C 0.6235(4) -0.1488(3) 0.0139(3) 0.0296(12) Uani 1 1 d . . .
H53A H 0.6850 -0.1110 0.0144 0.035 Uiso 1 1 calc R . .
C54 C 0.6014(4) -0.2419(3) -0.0195(3) 0.0342(13) Uani 1 1 d . . .
H54A H 0.6472 -0.2682 -0.0425 0.041 Uiso 1 1 calc R . .
C55 C 0.5121(4) -0.2986(4) -0.0199(3) 0.0352(13) Uani 1 1 d . . .
H55A H 0.4972 -0.3634 -0.0428 0.042 Uiso 1 1 calc R . .
C56 C 0.4457(4) -0.2600(4) 0.0129(3) 0.0330(13) Uani 1 1 d . . .
H56A H 0.3850 -0.2988 0.0128 0.040 Uiso 1 1 calc R . .
C57 C 0.4659(3) -0.1656(3) 0.0461(3) 0.0220(10) Uani 1 1 d . . .
C58 C 0.3153(4) -0.1605(3) 0.0815(3) 0.0233(11) Uani 1 1 d . . .
H58 H 0.2947 -0.2253 0.0578 0.028 Uiso 1 1 calc R . .
C59 C 0.2458(4) -0.1188(3) 0.1138(3) 0.0258(11) Uani 1 1 d . . .
C60 C 0.1583(4) -0.1776(3) 0.1169(3) 0.0301(12) Uani 1 1 d . . .
H60A H 0.1486 -0.2427 0.0980 0.036 Uiso 1 1 calc R . .
C61 C 0.0863(4) -0.1444(4) 0.1464(3) 0.0296(12) Uani 1 1 d . . .
C62 C 0.1061(4) -0.0465(4) 0.1739(3) 0.0300(12) Uani 1 1 d . . .
H62A H 0.0581 -0.0218 0.1953 0.036 Uiso 1 1 calc R . .
C63 C 0.1890(4) 0.0160(3) 0.1722(3) 0.0274(11) Uani 1 1 d . . .
C64 C 0.2617(4) -0.0209(3) 0.1396(3) 0.0258(11) Uani 1 1 d . . .
C65 C -0.0107(4) -0.2061(4) 0.1486(3) 0.0370(13) Uani 1 1 d . . .
C66 C -0.0110(5) -0.3087(4) 0.1242(4) 0.0560(18) Uani 1 1 d . . .
H66A H -0.0033 -0.3239 0.0705 0.084 Uiso 1 1 calc R . .
H66B H -0.0741 -0.3465 0.1256 0.084 Uiso 1 1 calc R . .
H66C H 0.0442 -0.3217 0.1607 0.084 Uiso 1 1 calc R . .
C67 C -0.0982(5) -0.1874(6) 0.0919(5) 0.069(2) Uani 1 1 d . . .
H67A H -0.1021 -0.1230 0.1097 0.103 Uiso 1 1 calc R . .
H67B H -0.1601 -0.2293 0.0909 0.103 Uiso 1 1 calc R . .
H67C H -0.0885 -0.1981 0.0388 0.103 Uiso 1 1 calc R . .
C68 C -0.0240(5) -0.1858(4) 0.2314(4) 0.0475(16) Uani 1 1 d . . .
H68A H -0.0253 -0.1205 0.2482 0.071 Uiso 1 1 calc R . .
H68B H 0.0314 -0.1987 0.2678 0.071 Uiso 1 1 calc R . .
H68C H -0.0868 -0.2252 0.2317 0.071 Uiso 1 1 calc R . .
C69 C 0.2062(4) 0.1215(4) 0.2045(4) 0.0368(13) Uani 1 1 d . . .
C70 C 0.2094(5) 0.1716(4) 0.1380(4) 0.0534(18) Uani 1 1 d . . .
H70A H 0.2631 0.1584 0.1147 0.080 Uiso 1 1 calc R . .
H70B H 0.2214 0.2386 0.1597 0.080 Uiso 1 1 calc R . .
H70C H 0.1458 0.1496 0.0972 0.080 Uiso 1 1 calc R . .
C71 C 0.3048(5) 0.1588(4) 0.2705(4) 0.0472(16) Uani 1 1 d . . .
H71A H 0.3023 0.1273 0.3129 0.071 Uiso 1 1 calc R . .
H71B H 0.3146 0.2257 0.2916 0.071 Uiso 1 1 calc R . .
H71C H 0.3602 0.1470 0.2489 0.071 Uiso 1 1 calc R . .
C72 C 0.1231(5) 0.1464(4) 0.2407(4) 0.0525(17) Uani 1 1 d . . .
H72A H 0.0586 0.1206 0.2012 0.079 Uiso 1 1 calc R . .
H72B H 0.1342 0.2140 0.2574 0.079 Uiso 1 1 calc R . .
H72C H 0.1234 0.1203 0.2865 0.079 Uiso 1 1 calc R . .
O1W O 0.4446(11) 0.5785(14) 0.3745(11) 0.136(7) Uani 0.50 1 d P . .
O2W O 0.9472(15) 0.0258(9) 0.0233(9) 0.177(11) Uani 0.50 1 d P . .
O3W O 0.5356(14) 0.3943(13) 0.5475(10) 0.136(6) Uani 0.50 1 d P . .
O4W O 0.2649(17) 0.3666(13) 0.431(2) 0.29(2) Uani 0.50 1 d P . .

loop_
_atom_site_aniso_label
_atom_site_aniso_U_11
_atom_site_aniso_U_22
_atom_site_aniso_U_33
_atom_site_aniso_U_23
_atom_site_aniso_U_13
_atom_site_aniso_U_12
Fe1 0.0209(4) 0.0236(4) 0.0214(4) 0.0053(3) 0.0064(3) 0.0067(3)
Fe2 0.0212(4) 0.0219(4) 0.0227(4) 0.0066(3) 0.0081(3) 0.0055(3)
O1 0.0349(18) 0.0323(18) 0.0253(17) 0.0080(14) 0.0112(14) 0.0090(14)
O2 0.0240(18) 0.0279(18) 0.0287(19) 0.0037(15) 0.0038(15) 0.0058(14)
O3 0.0247(18) 0.0292(18) 0.032(2) 0.0032(16) 0.0091(16) 0.0070(15)
O4 0.0257(19) 0.0244(17) 0.038(2) 0.0061(15) 0.0140(16) 0.0049(14)
O5 0.0262(19) 0.0284(18) 0.036(2) 0.0129(16) 0.0146(16) 0.0078(15)
N1 0.025(2) 0.024(2) 0.030(2) 0.0101(18) 0.0112(18) 0.0094(17)
N2 0.026(2) 0.029(2) 0.022(2) 0.0086(18) 0.0070(17) 0.0080(17)
N3 0.023(2) 0.023(2) 0.020(2) 0.0026(17) 0.0072(17) 0.0029(17)
N4 0.024(2) 0.028(2) 0.021(2) 0.0049(17) 0.0074(17) 0.0053(17)
C1 0.028(3) 0.024(2) 0.027(3) 0.011(2) 0.009(2) 0.006(2)
C2 0.026(3) 0.022(2) 0.031(3) 0.010(2) 0.007(2) 0.007(2)
C3 0.023(3) 0.028(3) 0.037(3) 0.012(2) 0.008(2) 0.002(2)
C4 0.028(3) 0.022(2) 0.032(3) 0.006(2) 0.009(2) 0.004(2)
C5 0.028(3) 0.025(3) 0.036(3) 0.011(2) 0.011(2) 0.008(2)
C6 0.031(3) 0.024(2) 0.029(3) 0.012(2) 0.011(2) 0.010(2)
C7 0.032(3) 0.026(3) 0.044(3) 0.002(2) 0.006(3) 0.003(2)
C8 0.032(3) 0.039(3) 0.062(4) -0.010(3) 0.005(3) 0.003(3)
C9 0.063(4) 0.030(3) 0.068(5) 0.013(3) 0.004(4) -0.001(3)
C10 0.046(4) 0.047(4) 0.050(4) -0.006(3) 0.012(3) 0.002(3)
C11 0.024(3) 0.037(3) 0.032(3) 0.009(2) 0.006(2) 0.015(2)
C12 0.031(3) 0.046(3) 0.053(4) 0.002(3) 0.013(3) 0.017(3)
C13 0.031(3) 0.050(4) 0.044(3) 0.013(3) 0.015(3) 0.006(3)
C14 0.038(3) 0.049(3) 0.037(3) 0.012(3) 0.003(3) 0.020(3)
C15 0.021(3) 0.030(3) 0.034(3) 0.009(2) 0.011(2) 0.005(2)
C16 0.024(3) 0.032(3) 0.022(2) 0.014(2) 0.008(2) 0.016(2)
C17 0.024(3) 0.037(3) 0.032(3) 0.011(2) 0.008(2) 0.010(2)
C18 0.028(3) 0.045(3) 0.039(3) 0.009(3) 0.014(2) 0.012(2)
C19 0.038(3) 0.044(3) 0.040(3) 0.008(3) 0.018(3) 0.019(3)
C20 0.030(3) 0.039(3) 0.033(3) 0.001(2) 0.010(2) 0.016(2)
C21 0.021(3) 0.035(3) 0.027(3) 0.013(2) 0.009(2) 0.011(2)
C22 0.028(3) 0.027(3) 0.024(3) 0.007(2) 0.006(2) 0.012(2)
C23 0.026(3) 0.034(3) 0.021(2) 0.011(2) 0.004(2) 0.009(2)
C24 0.031(3) 0.032(3) 0.026(3) 0.003(2) 0.007(2) 0.005(2)
C25 0.036(3) 0.030(3) 0.031(3) 0.006(2) 0.006(2) -0.001(2)
C26 0.025(3) 0.038(3) 0.034(3) 0.013(2) 0.004(2) 0.003(2)
C27 0.025(3) 0.037(3) 0.029(3) 0.014(2) 0.010(2) 0.008(2)
C28 0.024(3) 0.024(2) 0.019(2) 0.005(2) 0.003(2) 0.004(2)
C29 0.042(3) 0.032(3) 0.044(3) 0.000(3) 0.006(3) -0.009(3)
C30 0.102(7) 0.073(5) 0.077(6) -0.032(5) 0.037(5) -0.031(5)
C31 0.195(12) 0.034(4) 0.089(7) 0.016(4) -0.039(7) -0.026(5)
C32 0.051(5) 0.089(6) 0.111(7) -0.037(6) -0.019(5) -0.008(4)
C33 0.025(3) 0.045(3) 0.035(3) 0.008(3) 0.013(2) 0.003(2)
C34 0.032(3) 0.046(3) 0.040(3) 0.003(3) 0.013(3) 0.013(3)
C35 0.048(4) 0.070(4) 0.034(3) 0.016(3) 0.020(3) 0.019(3)
C36 0.032(3) 0.065(4) 0.057(4) 0.015(3) 0.023(3) 0.012(3)
C37 0.027(3) 0.025(2) 0.024(3) 0.011(2) 0.007(2) 0.003(2)
C38 0.033(3) 0.022(2) 0.025(3) 0.011(2) 0.004(2) 0.006(2)
C39 0.029(3) 0.026(3) 0.030(3) 0.008(2) 0.004(2) 0.001(2)
C40 0.029(3) 0.031(3) 0.024(3) 0.010(2) 0.003(2) 0.004(2)
C41 0.024(3) 0.032(3) 0.031(3) 0.010(2) 0.011(2) 0.005(2)
C42 0.024(2) 0.027(2) 0.020(2) 0.009(2) 0.003(2) 0.003(2)
C43 0.040(3) 0.030(3) 0.027(3) 0.009(2) 0.009(2) 0.012(2)
C44 0.043(3) 0.040(3) 0.042(3) 0.013(3) 0.011(3) 0.020(3)
C45 0.059(4) 0.041(3) 0.034(3) 0.011(3) 0.020(3) 0.013(3)
C46 0.051(4) 0.032(3) 0.040(3) 0.002(3) 0.011(3) 0.006(3)
C47 0.028(3) 0.031(3) 0.044(3) 0.010(3) 0.005(2) 0.001(2)
C48 0.032(3) 0.046(3) 0.057(4) 0.001(3) 0.000(3) 0.003(3)
C49 0.042(4) 0.050(4) 0.089(5) 0.037(4) 0.024(4) 0.000(3)
C50 0.041(4) 0.058(4) 0.060(4) 0.004(3) 0.025(3) -0.011(3)
C51 0.022(2) 0.030(3) 0.021(2) 0.011(2) 0.010(2) 0.010(2)
C52 0.030(3) 0.022(2) 0.024(3) 0.009(2) 0.010(2) 0.005(2)
C53 0.029(3) 0.030(3) 0.037(3) 0.013(2) 0.018(2) 0.010(2)
C54 0.046(3) 0.027(3) 0.037(3) 0.006(2) 0.024(3) 0.012(2)
C55 0.045(3) 0.022(3) 0.037(3) 0.000(2) 0.016(3) 0.007(2)
C56 0.033(3) 0.031(3) 0.036(3) 0.007(2) 0.010(2) 0.008(2)
C57 0.027(3) 0.022(2) 0.020(2) 0.006(2) 0.006(2) 0.011(2)
C58 0.024(3) 0.022(2) 0.022(2) 0.005(2) 0.003(2) 0.004(2)
C59 0.024(3) 0.030(3) 0.026(3) 0.009(2) 0.009(2) 0.007(2)
C60 0.024(3) 0.027(3) 0.036(3) 0.007(2) 0.006(2) 0.002(2)
C61 0.021(3) 0.036(3) 0.031(3) 0.013(2) 0.005(2) 0.003(2)
C62 0.025(3) 0.042(3) 0.037(3) 0.022(2) 0.018(2) 0.017(2)
C63 0.028(3) 0.030(3) 0.033(3) 0.018(2) 0.011(2) 0.015(2)
C64 0.024(3) 0.030(3) 0.029(3) 0.016(2) 0.009(2) 0.008(2)
C65 0.017(3) 0.052(3) 0.041(3) 0.017(3) 0.007(2) 0.000(2)
C66 0.039(4) 0.050(4) 0.074(5) 0.008(3) 0.026(3) -0.008(3)
C67 0.028(3) 0.098(6) 0.075(5) 0.049(4) -0.005(3) -0.003(3)
C68 0.038(3) 0.055(4) 0.050(4) 0.013(3) 0.020(3) 0.001(3)
C69 0.043(3) 0.034(3) 0.053(4) 0.027(3) 0.031(3) 0.018(2)
C70 0.064(4) 0.051(4) 0.079(5) 0.046(4) 0.044(4) 0.032(3)
C71 0.056(4) 0.034(3) 0.057(4) 0.011(3) 0.024(3) 0.014(3)
C72 0.051(4) 0.044(3) 0.081(5) 0.020(3) 0.043(4) 0.022(3)
O1W 0.113(11) 0.236(18) 0.176(16) 0.180(15) 0.097(11) 0.115(12)
O2W 0.26(3) 0.077(10) 0.095(12) 0.043(9) -0.099(13) -0.038(11)
O3W 0.173(16) 0.195(17) 0.114(12) 0.086(12) 0.072(12) 0.130(14)
O4W 0.19(2) 0.114(14) 0.48(5) -0.15(2) 0.07(2) 0.062(14)

loop_
_atom_type_symbol
_atom_type_description
_atom_type_scat_dispersion_real
_atom_type_scat_dispersion_imag
_atom_type_scat_source
C C 0.0033 0.0016 'International Tables Vol C Tables 4.2.6.8 and 6.1.1.4'
H H 0.0000 0.0000 'International Tables Vol C Tables 4.2.6.8 and 6.1.1.4'
Fe Fe 0.3463 0.8444 'International Tables Vol C Tables 4.2.6.8 and 6.1.1.4'
N N 0.0061 0.0033 'International Tables Vol C Tables 4.2.6.8 and 6.1.1.4'
O O 0.0106 0.0060 'International Tables Vol C Tables 4.2.6.8 and 6.1.1.4'

loop_
_geom_angle_atom_site_label_1
_geom_angle_atom_site_label_2
_geom_angle_atom_site_label_3
_geom_angle
_geom_angle_site_symmetry_1
_geom_angle_site_symmetry_3
_geom_angle_publ_flag
O1 Fe1 O3 106.28(16) . . ?
O1 Fe1 O2 108.07(15) . . ?
O3 Fe1 O2 94.35(14) . . ?
O1 Fe1 N2 111.21(16) . . ?
O3 Fe1 N2 87.03(15) . . ?
O2 Fe1 N2 138.57(15) . . ?
O1 Fe1 N1 99.15(17) . . ?
O3 Fe1 N1 153.34(16) . . ?
O2 Fe1 N1 85.09(15) . . ?
N2 Fe1 N1 76.30(15) . . ?
O1 Fe2 O4 106.19(16) . . ?
O1 Fe2 O5 108.66(16) . . ?
O4 Fe2 O5 94.55(14) . . ?
O1 Fe2 N3 111.64(17) . . ?
O4 Fe2 N3 86.88(14) . . ?
O5 Fe2 N3 137.50(15) . . ?
O1 Fe2 N4 98.68(16) . . ?
O4 Fe2 N4 153.86(16) . . ?
O5 Fe2 N4 84.84(15) . . ?
N3 Fe2 N4 76.42(15) . . ?
Fe2 O1 Fe1 177.4(2) . . ?
C1 O2 Fe1 125.9(3) . . ?
C28 O3 Fe1 133.8(3) . . ?
C37 O4 Fe2 132.7(3) . . ?
C64 O5 Fe2 125.2(3) . . ?
C15 N1 C16 122.2(4) . . ?
C15 N1 Fe1 121.6(3) . . ?
C16 N1 Fe1 115.2(3) . . ?
C22 N2 C21 120.2(4) . . ?
C22 N2 Fe1 124.1(3) . . ?
C21 N2 Fe1 115.7(3) . . ?
C51 N3 C52 120.3(4) . . ?
C51 N3 Fe2 124.7(3) . . ?
C52 N3 Fe2 114.8(3) . . ?
C58 N4 C57 123.0(4) . . ?
C58 N4 Fe2 120.9(3) . . ?
C57 N4 Fe2 115.1(3) . . ?
O2 C1 C2 121.1(4) . . ?
O2 C1 C6 120.5(4) . . ?
C2 C1 C6 118.3(4) . . ?
C3 C2 C1 120.1(5) . . ?
C3 C2 C15 117.4(5) . . ?
C1 C2 C15 122.4(4) . . ?
C4 C3 C2 122.4(5) . . ?
C4 C3 H3A 118.8 . . ?
C2 C3 H3A 118.8 . . ?
C3 C4 C5 116.0(4) . . ?
C3 C4 C7 123.4(5) . . ?
C5 C4 C7 120.5(4) . . ?
C6 C5 C4 125.3(5) . . ?
C6 C5 H5A 117.3 . . ?
C4 C5 H5A 117.3 . . ?
C5 C6 C1 117.9(5) . . ?
C5 C6 C11 122.3(4) . . ?
C1 C6 C11 119.8(4) . . ?
C10 C7 C4 111.4(5) . . ?
C10 C7 C9 108.8(5) . . ?
C4 C7 C9 109.4(5) . . ?
C10 C7 C8 108.0(5) . . ?
C4 C7 C8 111.3(4) . . ?
C9 C7 C8 107.8(5) . . ?
C7 C8 H8A 109.5 . . ?
C7 C8 H8B 109.5 . . ?
H8A C8 H8B 109.5 . . ?
C7 C8 H8C 109.5 . . ?
H8A C8 H8C 109.5 . . ?
H8B C8 H8C 109.5 . . ?
C7 C9 H9A 109.5 . . ?
C7 C9 H9B 109.5 . . ?
H9A C9 H9B 109.5 . . ?
C7 C9 H9C 109.5 . . ?
H9A C9 H9C 109.5 . . ?
H9B C9 H9C 109.5 . . ?
C7 C10 H10A 109.5 . . ?
C7 C10 H10B 109.5 . . ?
H10A C10 H10B 109.5 . . ?
C7 C10 H10C 109.5 . . ?
H10A C10 H10C 109.5 . . ?
H10B C10 H10C 109.5 . . ?
C13 C11 C14 110.1(4) . . ?
C13 C11 C6 109.6(4) . . ?
C14 C11 C6 110.4(4) . . ?
C13 C11 C12 107.5(5) . . ?
C14 C11 C12 107.4(5) . . ?
C6 C11 C12 111.9(4) . . ?
C11 C12 H12A 109.5 . . ?
C11 C12 H12B 109.5 . . ?
H12A C12 H12B 109.5 . . ?
C11 C12 H12C 109.5 . . ?
H12A C12 H12C 109.5 . . ?
H12B C12 H12C 109.5 . . ?
C11 C13 H13A 109.5 . . ?
C11 C13 H13B 109.5 . . ?
H13A C13 H13B 109.5 . . ?
C11 C13 H13C 109.5 . . ?
H13A C13 H13C 109.5 . . ?
H13B C13 H13C 109.5 . . ?
C11 C14 H14A 109.5 . . ?
C11 C14 H14B 109.5 . . ?
H14A C14 H14B 109.5 . . ?
C11 C14 H14C 109.5 . . ?
H14A C14 H14C 109.5 . . ?
H14B C14 H14C 109.5 . . ?
N1 C15 C2 126.2(5) . . ?
N1 C15 H15 116.9 . . ?
C2 C15 H15 116.9 . . ?
C17 C16 C21 119.6(5) . . ?
C17 C16 N1 125.2(4) . . ?
C21 C16 N1 115.1(4) . . ?
C18 C17 C16 120.3(5) . . ?
C18 C17 H17A 119.9 . . ?
C16 C17 H17A 119.9 . . ?
C17 C18 C19 119.7(5) . . ?
C17 C18 H18A 120.2 . . ?
C19 C18 H18A 120.2 . . ?
C20 C19 C18 121.2(5) . . ?
C20 C19 H19A 119.4 . . ?
C18 C19 H19A 119.4 . . ?
C19 C20 C21 120.0(5) . . ?
C19 C20 H20A 120.0 . . ?
C21 C20 H20A 120.0 . . ?
C20 C21 C16 119.2(5) . . ?
C20 C21 N2 126.1(5) . . ?
C16 C21 N2 114.7(4) . . ?
N2 C22 C23 126.9(5) . . ?
N2 C22 H22 116.5 . . ?
C23 C22 H22 116.5 . . ?
C24 C23 C28 119.8(5) . . ?
C24 C23 C22 116.8(5) . . ?
C28 C23 C22 123.4(4) . . ?
C25 C24 C23 121.4(5) . . ?
C25 C24 H24A 119.3 . . ?
C23 C24 H24A 119.3 . . ?
C24 C25 C26 117.2(5) . . ?
C24 C25 C29 121.9(5) . . ?
C26 C25 C29 120.8(5) . . ?
C27 C26 C25 125.0(5) . . ?
C27 C26 H26A 117.5 . . ?
C25 C26 H26A 117.5 . . ?
C26 C27 C28 117.7(5) . . ?
C26 C27 C33 122.1(5) . . ?
C28 C27 C33 120.1(4) . . ?
O3 C28 C27 120.8(4) . . ?
O3 C28 C23 120.5(4) . . ?
C27 C28 C23 118.8(4) . . ?
C31 C29 C30 110.7(8) . . ?
C31 C29 C32 109.2(8) . . ?
C30 C29 C32 106.4(7) . . ?
C31 C29 C25 107.7(5) . . ?
C30 C29 C25 110.5(5) . . ?
C32 C29 C25 112.3(5) . . ?
C29 C30 H30A 109.5 . . ?
C29 C30 H30B 109.5 . . ?
H30A C30 H30B 109.5 . . ?
C29 C30 H30C 109.5 . . ?
H30A C30 H30C 109.5 . . ?
H30B C30 H30C 109.5 . . ?
C29 C31 H31A 109.5 . . ?
C29 C31 H31B 109.5 . . ?
H31A C31 H31B 109.5 . . ?
C29 C31 H31C 109.5 . . ?
H31A C31 H31C 109.5 . . ?
H31B C31 H31C 109.5 . . ?
C29 C32 H32A 109.5 . . ?
C29 C32 H32B 109.5 . . ?
H32A C32 H32B 109.5 . . ?
C29 C32 H32C 109.5 . . ?
H32A C32 H32C 109.5 . . ?
H32B C32 H32C 109.5 . . ?
C34 C33 C36 107.4(5) . . ?
C34 C33 C27 110.6(4) . . ?
C36 C33 C27 111.9(4) . . ?
C34 C33 C35 110.9(5) . . ?
C36 C33 C35 106.8(5) . . ?
C27 C33 C35 109.2(5) . . ?
C33 C34 H34A 109.5 . . ?
C33 C34 H34B 109.5 . . ?
H34A C34 H34B 109.5 . . ?
C33 C34 H34C 109.5 . . ?
H34A C34 H34C 109.5 . . ?
H34B C34 H34C 109.5 . . ?
C33 C35 H35A 109.5 . . ?
C33 C35 H35B 109.5 . . ?
H35A C35 H35B 109.5 . . ?
C33 C35 H35C 109.5 . . ?
H35A C35 H35C 109.5 . . ?
H35B C35 H35C 109.5 . . ?
C33 C36 H36A 109.5 . . ?
C33 C36 H36B 109.5 . . ?
H36A C36 H36B 109.5 . . ?
C33 C36 H36C 109.5 . . ?
H36A C36 H36C 109.5 . . ?
H36B C36 H36C 109.5 . . ?
O4 C37 C42 121.1(4) . . ?
O4 C37 C38 120.4(4) . . ?
C42 C37 C38 118.6(4) . . ?
C39 C38 C37 116.9(5) . . ?
C39 C38 C43 122.5(4) . . ?
C37 C38 C43 120.5(4) . . ?
C38 C39 C40 125.4(4) . . ?
C38 C39 H39A 117.3 . . ?
C40 C39 H39A 117.3 . . ?
C41 C40 C39 117.0(5) . . ?
C41 C40 C47 123.4(5) . . ?
C39 C40 C47 119.4(4) . . ?
C40 C41 C42 121.3(5) . . ?
C40 C41 H41A 119.4 . . ?
C42 C41 H41A 119.4 . . ?
C37 C42 C41 120.7(4) . . ?
C37 C42 C51 122.7(4) . . ?
C41 C42 C51 116.5(4) . . ?
C44 C43 C38 111.2(4) . . ?
C44 C43 C46 107.1(5) . . ?
C38 C43 C46 112.3(5) . . ?
C44 C43 C45 110.2(5) . . ?
C38 C43 C45 109.7(4) . . ?
C46 C43 C45 106.2(4) . . ?
C43 C44 H44A 109.5 . . ?
C43 C44 H44B 109.5 . . ?
H44A C44 H44B 109.5 . . ?
C43 C44 H44C 109.5 . . ?
H44A C44 H44C 109.5 . . ?
H44B C44 H44C 109.5 . . ?
C43 C45 H45A 109.5 . . ?
C43 C45 H45B 109.5 . . ?
H45A C45 H45B 109.5 . . ?
C43 C45 H45C 109.5 . . ?
H45A C45 H45C 109.5 . . ?
H45B C45 H45C 109.5 . . ?
C43 C46 H46A 109.5 . . ?
C43 C46 H46B 109.5 . . ?
H46A C46 H46B 109.5 . . ?
C43 C46 H46C 109.5 . . ?
H46A C46 H46C 109.5 . . ?
H46B C46 H46C 109.5 . . ?
C50 C47 C49 109.0(5) . . ?
C50 C47 C48 108.5(5) . . ?
C49 C47 C48 109.3(5) . . ?
C50 C47 C40 111.7(4) . . ?
C49 C47 C40 110.1(5) . . ?
C48 C47 C40 108.1(5) . . ?
C47 C48 H48A 109.5 . . ?
C47 C48 H48B 109.5 . . ?
H48A C48 H48B 109.5 . . ?
C47 C48 H48C 109.5 . . ?
H48A C48 H48C 109.5 . . ?
H48B C48 H48C 109.5 . . ?
C47 C49 H49A 109.5 . . ?
C47 C49 H49B 109.5 . . ?
H49A C49 H49B 109.5 . . ?
C47 C49 H49C 109.5 . . ?
H49A C49 H49C 109.5 . . ?
H49B C49 H49C 109.5 . . ?
C47 C50 H50A 109.5 . . ?
C47 C50 H50B 109.5 . . ?
H50A C50 H50B 109.5 . . ?
C47 C50 H50C 109.5 . . ?
H50A C50 H50C 109.5 . . ?
H50B C50 H50C 109.5 . . ?
N3 C51 C42 126.7(4) . . ?
N3 C51 H51 116.6 . . ?
C42 C51 H51 116.6 . . ?
C53 C52 C57 119.1(4) . . ?
C53 C52 N3 125.6(4) . . ?
C57 C52 N3 115.3(4) . . ?
C54 C53 C52 120.6(5) . . ?
C54 C53 H53A 119.7 . . ?
C52 C53 H53A 119.7 . . ?
C53 C54 C55 120.5(5) . . ?
C53 C54 H54A 119.8 . . ?
C55 C54 H54A 119.8 . . ?
C56 C55 C54 119.6(5) . . ?
C56 C55 H55A 120.2 . . ?
C54 C55 H55A 120.2 . . ?
C55 C56 C57 121.0(5) . . ?
C55 C56 H56A 119.5 . . ?
C57 C56 H56A 119.5 . . ?
C56 C57 N4 125.6(4) . . ?
C56 C57 C52 119.3(4) . . ?
N4 C57 C52 115.1(4) . . ?
N4 C58 C59 127.0(4) . . ?
N4 C58 H58 116.5 . . ?
C59 C58 H58 116.5 . . ?
C60 C59 C64 120.3(5) . . ?
C60 C59 C58 118.2(4) . . ?
C64 C59 C58 121.5(4) . . ?
C61 C60 C59 122.7(5) . . ?
C61 C60 H60A 118.7 . . ?
C59 C60 H60A 118.7 . . ?
C60 C61 C62 115.5(4) . . ?
C60 C61 C65 123.9(5) . . ?
C62 C61 C65 120.6(5) . . ?
C63 C62 C61 125.5(5) . . ?
C63 C62 H62A 117.2 . . ?
C61 C62 H62A 117.2 . . ?
C62 C63 C64 117.5(4) . . ?
C62 C63 C69 122.5(5) . . ?
C64 C63 C69 119.9(4) . . ?
O5 C64 C59 121.7(4) . . ?
O5 C64 C63 119.9(4) . . ?
C59 C64 C63 118.4(4) . . ?
C68 C65 C66 107.8(5) . . ?
C68 C65 C67 109.2(5) . . ?
C66 C65 C67 108.8(5) . . ?
C68 C65 C61 110.5(4) . . ?
C66 C65 C61 111.3(5) . . ?
C67 C65 C61 109.2(5) . . ?
C65 C66 H66A 109.5 . . ?
C65 C66 H66B 109.5 . . ?
H66A C66 H66B 109.5 . . ?
C65 C66 H66C 109.5 . . ?
H66A C66 H66C 109.5 . . ?
H66B C66 H66C 109.5 . . ?
C65 C67 H67A 109.5 . . ?
C65 C67 H67B 109.5 . . ?
H67A C67 H67B 109.5 . . ?
C65 C67 H67C 109.5 . . ?
H67A C67 H67C 109.5 . . ?
H67B C67 H67C 109.5 . . ?
C65 C68 H68A 109.5 . . ?
C65 C68 H68B 109.5 . . ?
H68A C68 H68B 109.5 . . ?
C65 C68 H68C 109.5 . . ?
H68A C68 H68C 109.5 . . ?
H68B C68 H68C 109.5 . . ?
C63 C69 C72 111.9(4) . . ?
C63 C69 C71 109.9(4) . . ?
C72 C69 C71 107.1(5) . . ?
C63 C69 C70 110.5(5) . . ?
C72 C69 C70 107.6(5) . . ?
C71 C69 C70 109.7(5) . . ?
C69 C70 H70A 109.5 . . ?
C69 C70 H70B 109.5 . . ?
H70A C70 H70B 109.5 . . ?
C69 C70 H70C 109.5 . . ?
H70A C70 H70C 109.5 . . ?
H70B C70 H70C 109.5 . . ?
C69 C71 H71A 109.5 . . ?
C69 C71 H71B 109.5 . . ?
H71A C71 H71B 109.5 . . ?
C69 C71 H71C 109.5 . . ?
H71A C71 H71C 109.5 . . ?
H71B C71 H71C 109.5 . . ?
C69 C72 H72A 109.5 . . ?
C69 C72 H72B 109.5 . . ?
H72A C72 H72B 109.5 . . ?
C69 C72 H72C 109.5 . . ?
H72A C72 H72C 109.5 . . ?
H72B C72 H72C 109.5 . . ?

loop_
_geom_bond_atom_site_label_1
_geom_bond_atom_site_label_2
_geom_bond_distance
_geom_bond_site_symmetry_2
_geom_bond_publ_flag
Fe1 O1 1.779(4) . ?
Fe1 O3 1.910(3) . ?
Fe1 O2 1.931(3) . ?
Fe1 N2 2.110(4) . ?
Fe1 N1 2.115(4) . ?
Fe2 O1 1.763(4) . ?
Fe2 O4 1.915(3) . ?
Fe2 O5 1.927(3) . ?
Fe2 N3 2.105(4) . ?
Fe2 N4 2.123(4) . ?
O2 C1 1.314(6) . ?
O3 C28 1.307(5) . ?
O4 C37 1.310(6) . ?
O5 C64 1.316(6) . ?
N1 C15 1.295(6) . ?
N1 C16 1.418(6) . ?
N2 C22 1.309(6) . ?
N2 C21 1.425(6) . ?
N3 C51 1.301(6) . ?
N3 C52 1.430(6) . ?
N4 C58 1.295(6) . ?
N4 C57 1.403(6) . ?
C1 C2 1.428(7) . ?
C1 C6 1.434(7) . ?
C2 C3 1.417(7) . ?
C2 C15 1.428(7) . ?
C3 C4 1.373(7) . ?
C3 H3A 0.9500 . ?
C4 C5 1.420(7) . ?
C4 C7 1.532(7) . ?
C5 C6 1.376(7) . ?
C5 H5A 0.9500 . ?
C6 C11 1.541(7) . ?
C7 C10 1.527(8) . ?
C7 C9 1.536(8) . ?
C7 C8 1.537(8) . ?
C8 H8A 0.9800 . ?
C8 H8B 0.9800 . ?
C8 H8C 0.9800 . ?
C9 H9A 0.9800 . ?
C9 H9B 0.9800 . ?
C9 H9C 0.9800 . ?
C10 H10A 0.9800 . ?
C10 H10B 0.9800 . ?
C10 H10C 0.9800 . ?
C11 C13 1.533(8) . ?
C11 C14 1.537(7) . ?
C11 C12 1.538(7) . ?
C12 H12A 0.9800 . ?
C12 H12B 0.9800 . ?
C12 H12C 0.9800 . ?
C13 H13A 0.9800 . ?
C13 H13B 0.9800 . ?
C13 H13C 0.9800 . ?
C14 H14A 0.9800 . ?
C14 H14B 0.9800 . ?
C14 H14C 0.9800 . ?
C15 H15 0.9500 . ?
C16 C17 1.384(7) . ?
C16 C21 1.411(7) . ?
C17 C18 1.384(7) . ?
C17 H17A 0.9500 . ?
C18 C19 1.386(8) . ?
C18 H18A 0.9500 . ?
C19 C20 1.364(8) . ?
C19 H19A 0.9500 . ?
C20 C21 1.398(7) . ?
C20 H20A 0.9500 . ?
C22 C23 1.428(7) . ?
C22 H22 0.9500 . ?
C23 C24 1.416(7) . ?
C23 C28 1.425(7) . ?
C24 C25 1.374(7) . ?
C24 H24A 0.9500 . ?
C25 C26 1.397(8) . ?
C25 C29 1.550(7) . ?
C26 C27 1.375(7) . ?
C26 H26A 0.9500 . ?
C27 C28 1.424(7) . ?
C27 C33 1.543(7) . ?
C29 C31 1.499(11) . ?
C29 C30 1.506(10) . ?
C29 C32 1.515(10) . ?
C30 H30A 0.9800 . ?
C30 H30B 0.9800 . ?
C30 H30C 0.9800 . ?
C31 H31A 0.9800 . ?
C31 H31B 0.9800 . ?
C31 H31C 0.9800 . ?
C32 H32A 0.9800 . ?
C32 H32B 0.9800 . ?
C32 H32C 0.9800 . ?
C33 C34 1.534(8) . ?
C33 C36 1.533(7) . ?
C33 C35 1.542(8) . ?
C34 H34A 0.9800 . ?
C34 H34B 0.9800 . ?
C34 H34C 0.9800 . ?
C35 H35A 0.9800 . ?
C35 H35B 0.9800 . ?
C35 H35C 0.9800 . ?
C36 H36A 0.9800 . ?
C36 H36B 0.9800 . ?
C36 H36C 0.9800 . ?
C37 C42 1.417(7) . ?
C37 C38 1.439(7) . ?
C38 C39 1.378(7) . ?
C38 C43 1.526(7) . ?
C39 C40 1.410(7) . ?
C39 H39A 0.9500 . ?
C40 C41 1.367(7) . ?
C40 C47 1.544(7) . ?
C41 C42 1.417(7) . ?
C41 H41A 0.9500 . ?
C42 C51 1.439(7) . ?
C43 C44 1.535(8) . ?
C43 C46 1.534(7) . ?
C43 C45 1.539(8) . ?
C44 H44A 0.9800 . ?
C44 H44B 0.9800 . ?
C44 H44C 0.9800 . ?
C45 H45A 0.9800 . ?
C45 H45B 0.9800 . ?
C45 H45C 0.9800 . ?
C46 H46A 0.9800 . ?
C46 H46B 0.9800 . ?
C46 H46C 0.9800 . ?
C47 C50 1.516(8) . ?
C47 C49 1.530(8) . ?
C47 C48 1.531(8) . ?
C48 H48A 0.9800 . ?
C48 H48B 0.9800 . ?
C48 H48C 0.9800 . ?
C49 H49A 0.9800 . ?
C49 H49B 0.9800 . ?
C49 H49C 0.9800 . ?
C50 H50A 0.9800 . ?
C50 H50B 0.9800 . ?
C50 H50C 0.9800 . ?
C51 H51 0.9500 . ?
C52 C53 1.397(7) . ?
C52 C57 1.408(7) . ?
C53 C54 1.363(7) . ?
C53 H53A 0.9500 . ?
C54 C55 1.394(7) . ?
C54 H54A 0.9500 . ?
C55 C56 1.374(8) . ?
C55 H55A 0.9500 . ?
C56 C57 1.384(7) . ?
C56 H56A 0.9500 . ?
C58 C59 1.430(7) . ?
C58 H58 0.9500 . ?
C59 C60 1.409(7) . ?
C59 C64 1.422(7) . ?
C60 C61 1.379(7) . ?
C60 H60A 0.9500 . ?
C61 C62 1.419(7) . ?
C61 C65 1.531(7) . ?
C62 C63 1.381(7) . ?
C62 H62A 0.9500 . ?
C63 C64 1.438(7) . ?
C63 C69 1.541(7) . ?
C65 C68 1.519(8) . ?
C65 C66 1.526(9) . ?
C65 C67 1.529(8) . ?
C66 H66A 0.9800 . ?
C66 H66B 0.9800 . ?
C66 H66C 0.9800 . ?
C67 H67A 0.9800 . ?
C67 H67B 0.9800 . ?
C67 H67C 0.9800 . ?
C68 H68A 0.9800 . ?
C68 H68B 0.9800 . ?
C68 H68C 0.9800 . ?
C69 C72 1.537(8) . ?
C69 C71 1.544(9) . ?
C69 C70 1.543(8) . ?
C70 H70A 0.9800 . ?
C70 H70B 0.9800 . ?
C70 H70C 0.9800 . ?
C71 H71A 0.9800 . ?
C71 H71B 0.9800 . ?
C71 H71C 0.9800 . ?
C72 H72A 0.9800 . ?
C72 H72B 0.9800 . ?
C72 H72C 0.9800 . ?
O1W O3W 1.33(2) 2_666 ?
O3W O1W 1.33(2) 2_666 ?

loop_
_geom_hbond_atom_site_label_D
_geom_hbond_atom_site_label_H
_geom_hbond_atom_site_label_A
_geom_hbond_distance_DH
_geom_hbond_distance_HA
_geom_hbond_distance_DA
_geom_hbond_angle_DHA
_geom_hbond_site_symmetry_A
_geom_hbond_publ_flag
C13 H13C O2 0.9800 2.3200 2.976(7) 124.00 . ?
C14 H14B O2 0.9800 2.3400 3.000(7) 124.00 . ?
C34 H34C O3 0.9800 2.3200 2.981(7) 124.00 . ?
C35 H35A O3 0.9800 2.3800 3.030(8) 123.00 . ?
C44 H44C O4 0.9800 2.3600 3.014(7) 124.00 . ?
C45 H45A O4 0.9800 2.3700 3.027(6) 124.00 . ?
C70 H70A O5 0.9800 2.3500 3.005(8) 123.00 . ?
C71 H71C O5 0.9800 2.3200 2.975(8) 123.00 . ?

loop_
_geom_torsion_atom_site_label_1
_geom_torsion_atom_site_label_2
_geom_torsion_atom_site_label_3
_geom_torsion_atom_site_label_4
_geom_torsion
_geom_torsion_site_symmetry_1
_geom_torsion_site_symmetry_2
_geom_torsion_site_symmetry_3
_geom_torsion_site_symmetry_4
_geom_torsion_publ_flag
O4 Fe2 O1 Fe1 145(5) . . . . ?
O5 Fe2 O1 Fe1 44(5) . . . . ?
N3 Fe2 O1 Fe1 -122(5) . . . . ?
N4 Fe2 O1 Fe1 -43(5) . . . . ?
O3 Fe1 O1 Fe2 171(5) . . . . ?
O2 Fe1 O1 Fe2 71(5) . . . . ?
N2 Fe1 O1 Fe2 -95(5) . . . . ?
N1 Fe1 O1 Fe2 -17(5) . . . . ?
O1 Fe1 O2 C1 -51.9(4) . . . . ?
O3 Fe1 O2 C1 -160.6(4) . . . . ?
N2 Fe1 O2 C1 109.0(4) . . . . ?
N1 Fe1 O2 C1 46.1(4) . . . . ?
O1 Fe1 O3 C28 86.8(5) . . . . ?
O2 Fe1 O3 C28 -162.9(4) . . . . ?
N2 Fe1 O3 C28 -24.4(4) . . . . ?
N1 Fe1 O3 C28 -75.2(6) . . . . ?
O1 Fe2 O4 C37 85.9(5) . . . . ?
O5 Fe2 O4 C37 -163.1(4) . . . . ?
N3 Fe2 O4 C37 -25.7(4) . . . . ?
N4 Fe2 O4 C37 -75.6(6) . . . . ?
O1 Fe2 O5 C64 -49.9(4) . . . . ?
O4 Fe2 O5 C64 -158.7(4) . . . . ?
N3 Fe2 O5 C64 111.0(4) . . . . ?
N4 Fe2 O5 C64 47.5(4) . . . . ?
O1 Fe1 N1 C15 74.5(4) . . . . ?
O3 Fe1 N1 C15 -122.9(4) . . . . ?
O2 Fe1 N1 C15 -33.0(4) . . . . ?
N2 Fe1 N1 C15 -175.7(4) . . . . ?
O1 Fe1 N1 C16 -94.3(3) . . . . ?
O3 Fe1 N1 C16 68.2(5) . . . . ?
O2 Fe1 N1 C16 158.1(3) . . . . ?
N2 Fe1 N1 C16 15.4(3) . . . . ?
O1 Fe1 N2 C22 -96.0(4) . . . . ?
O3 Fe1 N2 C22 10.3(4) . . . . ?
O2 Fe1 N2 C22 103.5(4) . . . . ?
N1 Fe1 N2 C22 169.4(4) . . . . ?
O1 Fe1 N2 C21 81.0(4) . . . . ?
O3 Fe1 N2 C21 -172.7(4) . . . . ?
O2 Fe1 N2 C21 -79.5(4) . . . . ?
N1 Fe1 N2 C21 -13.7(3) . . . . ?
O1 Fe2 N3 C51 -97.1(4) . . . . ?
O4 Fe2 N3 C51 9.1(4) . . . . ?
O5 Fe2 N3 C51 102.4(4) . . . . ?
N4 Fe2 N3 C51 168.8(4) . . . . ?
O1 Fe2 N3 C52 79.4(3) . . . . ?
O4 Fe2 N3 C52 -174.4(3) . . . . ?
O5 Fe2 N3 C52 -81.0(4) . . . . ?
N4 Fe2 N3 C52 -14.7(3) . . . . ?
O1 Fe2 N4 C58 74.8(4) . . . . ?
O4 Fe2 N4 C58 -123.1(4) . . . . ?
O5 Fe2 N4 C58 -33.3(4) . . . . ?
N3 Fe2 N4 C58 -174.9(4) . . . . ?
O1 Fe2 N4 C57 -94.4(3) . . . . ?
O4 Fe2 N4 C57 67.6(5) . . . . ?
O5 Fe2 N4 C57 157.5(3) . . . . ?
N3 Fe2 N4 C57 15.9(3) . . . . ?
Fe1 O2 C1 C2 -38.2(6) . . . . ?
Fe1 O2 C1 C6 143.8(4) . . . . ?
O2 C1 C2 C3 -177.2(5) . . . . ?
C6 C1 C2 C3 0.9(7) . . . . ?
O2 C1 C2 C15 0.9(8) . . . . ?
C6 C1 C2 C15 179.0(5) . . . . ?
C1 C2 C3 C4 -1.5(8) . . . . ?
C15 C2 C3 C4 -179.6(5) . . . . ?
C2 C3 C4 C5 1.7(8) . . . . ?
C2 C3 C4 C7 178.6(5) . . . . ?
C3 C4 C5 C6 -1.6(8) . . . . ?
C7 C4 C5 C6 -178.5(5) . . . . ?
C4 C5 C6 C1 1.1(8) . . . . ?
C4 C5 C6 C11 -177.3(5) . . . . ?
O2 C1 C6 C5 177.4(5) . . . . ?
C2 C1 C6 C5 -0.7(7) . . . . ?
O2 C1 C6 C11 -4.2(7) . . . . ?
C2 C1 C6 C11 177.7(5) . . . . ?
C3 C4 C7 C10 134.1(6) . . . . ?
C5 C4 C7 C10 -49.1(7) . . . . ?
C3 C4 C7 C9 -105.6(6) . . . . ?
C5 C4 C7 C9 71.2(7) . . . . ?
C3 C4 C7 C8 13.4(8) . . . . ?
C5 C4 C7 C8 -169.8(5) . . . . ?
C5 C6 C11 C13 119.9(5) . . . . ?
C1 C6 C11 C13 -58.4(6) . . . . ?
C5 C6 C11 C14 -118.7(5) . . . . ?
C1 C6 C11 C14 63.0(6) . . . . ?
C5 C6 C11 C12 0.8(7) . . . . ?
C1 C6 C11 C12 -177.6(5) . . . . ?
C16 N1 C15 C2 -178.0(5) . . . . ?
Fe1 N1 C15 C2 13.9(7) . . . . ?
C3 C2 C15 N1 -172.2(5) . . . . ?
C1 C2 C15 N1 9.7(8) . . . . ?
C15 N1 C16 C17 -3.2(8) . . . . ?
Fe1 N1 C16 C17 165.6(4) . . . . ?
C15 N1 C16 C21 176.1(5) . . . . ?
Fe1 N1 C16 C21 -15.1(5) . . . . ?
C21 C16 C17 C18 -1.4(8) . . . . ?
N1 C16 C17 C18 178.0(5) . . . . ?
C16 C17 C18 C19 0.4(8) . . . . ?
C17 C18 C19 C20 0.2(9) . . . . ?
C18 C19 C20 C21 0.1(9) . . . . ?
C19 C20 C21 C16 -1.0(8) . . . . ?
C19 C20 C21 N2 177.9(5) . . . . ?
C17 C16 C21 C20 1.7(7) . . . . ?
N1 C16 C21 C20 -177.7(5) . . . . ?
C17 C16 C21 N2 -177.3(5) . . . . ?
N1 C16 C21 N2 3.3(6) . . . . ?
C22 N2 C21 C20 8.2(8) . . . . ?
Fe1 N2 C21 C20 -168.8(4) . . . . ?
C22 N2 C21 C16 -172.8(4) . . . . ?
Fe1 N2 C21 C16 10.1(6) . . . . ?
C21 N2 C22 C23 -176.8(5) . . . . ?
Fe1 N2 C22 C23 0.0(7) . . . . ?
N2 C22 C23 C24 172.7(5) . . . . ?
N2 C22 C23 C28 -5.5(8) . . . . ?
C28 C23 C24 C25 1.9(8) . . . . ?
C22 C23 C24 C25 -176.4(5) . . . . ?
C23 C24 C25 C26 1.1(8) . . . . ?
C23 C24 C25 C29 176.8(5) . . . . ?
C24 C25 C26 C27 -2.2(9) . . . . ?
C29 C25 C26 C27 -177.9(5) . . . . ?
C25 C26 C27 C28 0.1(8) . . . . ?
C25 C26 C27 C33 177.3(5) . . . . ?
Fe1 O3 C28 C27 -154.5(4) . . . . ?
Fe1 O3 C28 C23 25.6(7) . . . . ?
C26 C27 C28 O3 -176.9(5) . . . . ?
C33 C27 C28 O3 5.9(7) . . . . ?
C26 C27 C28 C23 3.0(7) . . . . ?
C33 C27 C28 C23 -174.3(5) . . . . ?
C24 C23 C28 O3 175.9(5) . . . . ?
C22 C23 C28 O3 -6.0(8) . . . . ?
C24 C23 C28 C27 -3.9(7) . . . . ?
C22 C23 C28 C27 174.2(5) . . . . ?
C24 C25 C29 C31 -86.6(9) . . . . ?
C26 C25 C29 C31 89.0(9) . . . . ?
C24 C25 C29 C30 34.5(9) . . . . ?
C26 C25 C29 C30 -150.0(7) . . . . ?
C24 C25 C29 C32 153.2(7) . . . . ?
C26 C25 C29 C32 -31.3(9) . . . . ?
C26 C27 C33 C34 121.0(6) . . . . ?
C28 C27 C33 C34 -61.9(6) . . . . ?
C26 C27 C33 C36 1.3(8) . . . . ?
C28 C27 C33 C36 178.4(5) . . . . ?
C26 C27 C33 C35 -116.7(6) . . . . ?
C28 C27 C33 C35 60.4(6) . . . . ?
Fe2 O4 C37 C42 29.4(7) . . . . ?
Fe2 O4 C37 C38 -150.8(4) . . . . ?
O4 C37 C38 C39 -175.7(5) . . . . ?
C42 C37 C38 C39 4.1(7) . . . . ?
O4 C37 C38 C43 7.9(7) . . . . ?
C42 C37 C38 C43 -172.3(5) . . . . ?
C37 C38 C39 C40 -0.7(8) . . . . ?
C43 C38 C39 C40 175.7(5) . . . . ?
C38 C39 C40 C41 -2.0(8) . . . . ?
C38 C39 C40 C47 -177.6(5) . . . . ?
C39 C40 C41 C42 1.1(8) . . . . ?
C47 C40 C41 C42 176.6(5) . . . . ?
O4 C37 C42 C41 174.8(5) . . . . ?
C38 C37 C42 C41 -5.0(7) . . . . ?
O4 C37 C42 C51 -9.3(7) . . . . ?
C38 C37 C42 C51 170.9(5) . . . . ?
C40 C41 C42 C37 2.3(8) . . . . ?
C40 C41 C42 C51 -173.8(5) . . . . ?
C39 C38 C43 C44 120.0(5) . . . . ?
C37 C38 C43 C44 -63.7(6) . . . . ?
C39 C38 C43 C46 0.0(7) . . . . ?
C37 C38 C43 C46 176.3(5) . . . . ?
C39 C38 C43 C45 -117.8(6) . . . . ?
C37 C38 C43 C45 58.4(6) . . . . ?
C41 C40 C47 C50 8.5(8) . . . . ?
C39 C40 C47 C50 -176.2(5) . . . . ?
C41 C40 C47 C49 129.7(6) . . . . ?
C39 C40 C47 C49 -54.9(7) . . . . ?
C41 C40 C47 C48 -110.9(6) . . . . ?
C39 C40 C47 C48 64.5(6) . . . . ?
C52 N3 C51 C42 -174.3(5) . . . . ?
Fe2 N3 C51 C42 2.1(7) . . . . ?
C37 C42 C51 N3 -5.3(8) . . . . ?
C41 C42 C51 N3 170.7(5) . . . . ?
C51 N3 C52 C53 10.8(7) . . . . ?
Fe2 N3 C52 C53 -165.9(4) . . . . ?
C51 N3 C52 C57 -171.5(4) . . . . ?
Fe2 N3 C52 C57 11.8(5) . . . . ?
C57 C52 C53 C54 0.1(8) . . . . ?
N3 C52 C53 C54 177.7(5) . . . . ?
C52 C53 C54 C55 -0.8(9) . . . . ?
C53 C54 C55 C56 0.5(9) . . . . ?
C54 C55 C56 C57 0.4(9) . . . . ?
C55 C56 C57 N4 -179.9(5) . . . . ?
C55 C56 C57 C52 -1.0(8) . . . . ?
C58 N4 C57 C56 -4.8(8) . . . . ?
Fe2 N4 C57 C56 164.2(4) . . . . ?
C58 N4 C57 C52 176.3(5) . . . . ?
Fe2 N4 C57 C52 -14.7(5) . . . . ?
C53 C52 C57 C56 0.8(7) . . . . ?
N3 C52 C57 C56 -177.0(4) . . . . ?
C53 C52 C57 N4 179.8(5) . . . . ?
N3 C52 C57 N4 2.0(6) . . . . ?
C57 N4 C58 C59 -178.3(5) . . . . ?
Fe2 N4 C58 C59 13.4(7) . . . . ?
N4 C58 C59 C60 -172.3(5) . . . . ?
N4 C58 C59 C64 9.9(8) . . . . ?
C64 C59 C60 C61 -1.7(8) . . . . ?
C58 C59 C60 C61 -179.5(5) . . . . ?
C59 C60 C61 C62 -0.3(8) . . . . ?
C59 C60 C61 C65 178.4(5) . . . . ?
C60 C61 C62 C63 1.0(8) . . . . ?
C65 C61 C62 C63 -177.7(5) . . . . ?
C61 C62 C63 C64 0.2(8) . . . . ?
C61 C62 C63 C69 -178.9(5) . . . . ?
Fe2 O5 C64 C59 -40.3(6) . . . . ?
Fe2 O5 C64 C63 141.1(4) . . . . ?
C60 C59 C64 O5 -175.8(5) . . . . ?
C58 C59 C64 O5 2.0(8) . . . . ?
C60 C59 C64 C63 2.9(7) . . . . ?
C58 C59 C64 C63 -179.4(5) . . . . ?
C62 C63 C64 O5 176.6(5) . . . . ?
C69 C63 C64 O5 -4.3(7) . . . . ?
C62 C63 C64 C59 -2.1(7) . . . . ?
C69 C63 C64 C59 177.0(5) . . . . ?
C60 C61 C65 C68 127.1(6) . . . . ?
C62 C61 C65 C68 -54.4(7) . . . . ?
C60 C61 C65 C66 7.3(8) . . . . ?
C62 C61 C65 C66 -174.2(5) . . . . ?
C60 C61 C65 C67 -112.8(7) . . . . ?
C62 C61 C65 C67 65.7(7) . . . . ?
C62 C63 C69 C72 2.2(8) . . . . ?
C64 C63 C69 C72 -176.9(5) . . . . ?
C62 C63 C69 C71 121.1(6) . . . . ?
C64 C63 C69 C71 -58.0(6) . . . . ?
C62 C63 C69 C70 -117.7(6) . . . . ?
C64 C63 C69 C70 63.2(7) . . . . ?
